data_2016577
loop_
_publ_author_name
'Zhang, Min'
'Meng, Xiang-Gao'
'Hu, Zong-Qiu'
'Xu, Xing-Man'

_publ_section_title
;
 A two-dimensional layer in
 <i>N</i>,<i>N</i>'-bis[2-(hydroxymethyl)benzyl]ethylenediamine and a
 three-dimensional network in
 <i>N</i>,<i>N</i>'-bis[2-(hydroxymethyl)benzyl]ethylenediammonium
 bis(perchlorate)
;
_journal_coeditor_code AV3145
_journal_issue 5
_journal_name_full 'Acta Crystallographica Section C'
_journal_page_first o272
_journal_page_last o275
_journal_paper_doi 10.1107/S0108270108008937
_journal_volume 64
_journal_year 2008
_chemical_formula_iupac 'C18 H24 N2 O2'
_chemical_formula_moiety 'C18 H24 N2 O2'
_chemical_formula_sum 'C18 H24 N2 O2'
_chemical_formula_weight 300.39
_chemical_name_systematic
;
N,N'-bis[2-(hydroxymethyl)benzyl]ethylenediamine
;
_space_group_IT_number 14
_symmetry_cell_setting monoclinic
_symmetry_space_group_name_Hall '-P 2ybc'
_symmetry_space_group_name_H-M 'P 1 21/c 1'
_atom_sites_solution_hydrogens geom
_atom_sites_solution_primary direct
_atom_sites_solution_secondary difmap
_audit_creation_method SHELXL97
_cell_angle_alpha 90.00
_cell_angle_beta 99.226(3)
_cell_angle_gamma 90.00
_cell_formula_units_Z 2
_cell_length_a 14.0939(2)
_cell_length_b 6.9520(6)
_cell_length_c 8.6661(7)
_cell_measurement_reflns_used 2040
_cell_measurement_temperature 294(2)
_cell_measurement_theta_max 26.66
_cell_measurement_theta_min 2.38
_cell_volume 838.13(10)
_computing_cell_refinement 'SMART (Bruker, 2001)'
_computing_data_collection 'SMART (Bruker, 2001)'
_computing_data_reduction 'SAINT-Plus (Bruker, 2001)'
_computing_molecular_graphics 'PLATON (Spek, 2003)'
_computing_publication_material 'PLATON (Spek, 2003)'
_computing_structure_refinement 'SHELXL97 (Sheldrick, 2008)'
_computing_structure_solution 'SHELXS97 (Sheldrick, 2008)'
_diffrn_ambient_temperature 294(2)
_diffrn_measured_fraction_theta_full 0.992
_diffrn_measured_fraction_theta_max 0.992
_diffrn_measurement_device_type 'Bruker SMART APEX CCD area-detector'
_diffrn_measurement_method '0.3\% wide \w exposures'
_diffrn_radiation_monochromator graphite
_diffrn_radiation_source 'fine focus sealed Siemens Mo tube'
_diffrn_radiation_type 'Mo k\a'
_diffrn_radiation_wavelength 0.71073
_diffrn_reflns_av_R_equivalents 0.0251
_diffrn_reflns_av_sigmaI/netI 0.0246
_diffrn_reflns_limit_h_max 17
_diffrn_reflns_limit_h_min -17
_diffrn_reflns_limit_k_max 8
_diffrn_reflns_limit_k_min -7
_diffrn_reflns_limit_l_max 10
_diffrn_reflns_limit_l_min -10
_diffrn_reflns_number 6213
_diffrn_reflns_theta_full 26.00
_diffrn_reflns_theta_max 26.00
_diffrn_reflns_theta_min 1.46
_exptl_absorpt_coefficient_mu 0.078
_exptl_absorpt_correction_T_max 0.9959
_exptl_absorpt_correction_T_min 0.9470
_exptl_absorpt_correction_type multi-scan
_exptl_absorpt_process_details '(SADABS; Sheldrick, 1996)'
_exptl_crystal_colour colourless
_exptl_crystal_density_diffrn 1.190
_exptl_crystal_density_method 'not measured'
_exptl_crystal_description plate
_exptl_crystal_F_000 324
_exptl_crystal_size_max 0.30
_exptl_crystal_size_mid 0.15
_exptl_crystal_size_min 0.04
_refine_diff_density_max 0.212
_refine_diff_density_min -0.155
_refine_ls_extinction_method none
_refine_ls_goodness_of_fit_ref 1.107
_refine_ls_hydrogen_treatment mixed
_refine_ls_matrix_type full
_refine_ls_number_parameters 106
_refine_ls_number_reflns 1645
_refine_ls_number_restraints 0
_refine_ls_restrained_S_all 1.107
_refine_ls_R_factor_all 0.0602
_refine_ls_R_factor_gt 0.0493
_refine_ls_shift/su_max 0.000
_refine_ls_shift/su_mean 0.000
_refine_ls_structure_factor_coef Fsqd
_refine_ls_weighting_details 'calc w = 1/[\s^2^(Fo^2^)+(0.0861P)^2^+0.0490P] where P=(Fo^2^+2Fc^2^)/3'
_refine_ls_weighting_scheme calc
_refine_ls_wR_factor_gt 0.1362
_refine_ls_wR_factor_ref 0.1432
_reflns_number_gt 1314
_reflns_number_total 1645
_reflns_threshold_expression I>2\s(I)
_cod_data_source_file av3145.cif
_cod_data_source_block Ia
_cod_original_sg_symbol_H-M 'P 21/c'
_cod_database_code 2016577
_cod_database_fobs_code 2016577

loop_
_symmetry_equiv_pos_as_xyz
'x, y, z'
'-x, y+1/2, -z+1/2'
'-x, -y, -z'
'x, -y-1/2, z-1/2'

loop_
_atom_site_type_symbol
_atom_site_label
_atom_site_fract_x
_atom_site_fract_y
_atom_site_fract_z
_atom_site_U_iso_or_equiv
_atom_site_adp_type
_atom_site_calc_flag
_atom_site_refinement_flags
_atom_site_occupancy
C C1 0.03897(10) 0.5581(2) 0.04839(17) 0.0434(4) Uani d . 1
H H1A 0.0961 0.5573 -0.0009 0.052 Uiso calc R 1
H H1B 0.0178 0.6904 0.0539 0.052 Uiso calc R 1
C C2 0.14354(11) 0.5793(2) 0.30179(18) 0.0496(4) Uani d . 1
H H2A 0.1460 0.5439 0.4106 0.059 Uiso calc R 1
H H2B 0.1333 0.7171 0.2932 0.059 Uiso calc R 1
C C3 0.23822(10) 0.5299(2) 0.25108(16) 0.0418(4) Uani d . 1
C C4 0.28947(12) 0.6709(2) 0.18559(19) 0.0574(5) Uani d . 1
H H4 0.2643 0.7944 0.1720 0.069 Uiso calc R 1
C C5 0.37728(13) 0.6309(3) 0.1402(2) 0.0703(6) Uani d . 1
H H5 0.4105 0.7269 0.0965 0.084 Uiso calc R 1
C C6 0.41484(12) 0.4495(4) 0.1601(2) 0.0751(6) Uani d . 1
H H6 0.4742 0.4222 0.1313 0.090 Uiso calc R 1
C C7 0.36465(11) 0.3079(3) 0.2225(2) 0.0608(5) Uani d . 1
H H7 0.3906 0.1847 0.2342 0.073 Uiso calc R 1
C C8 0.27637(10) 0.3429(2) 0.26864(16) 0.0438(4) Uani d . 1
C C9 0.22174(11) 0.1824(2) 0.33094(18) 0.0524(4) Uani d . 1
H H9A 0.2649 0.0751 0.3604 0.063 Uiso calc R 1
H H9B 0.1981 0.2262 0.4240 0.063 Uiso calc R 1
N N1 0.06208(8) 0.47920(18) 0.20610(14) 0.0438(4) Uani d . 1
H H1C 0.0101(12) 0.497(2) 0.2493(19) 0.053 Uiso d . 1
O O1 0.14228(8) 0.11842(16) 0.21829(13) 0.0527(4) Uani d . 1
H H1E 0.1056(14) 0.227(3) 0.197(2) 0.079 Uiso d . 1

loop_
_atom_site_aniso_label
_atom_site_aniso_U_11
_atom_site_aniso_U_22
_atom_site_aniso_U_33
_atom_site_aniso_U_12
_atom_site_aniso_U_13
_atom_site_aniso_U_23
C1 0.0409(8) 0.0429(8) 0.0478(8) 0.0047(6) 0.0109(6) 0.0057(6)
C2 0.0550(9) 0.0485(9) 0.0456(8) 0.0067(7) 0.0093(7) -0.0080(7)
C3 0.0409(8) 0.0451(8) 0.0374(7) -0.0046(6) -0.0001(5) -0.0065(6)
C4 0.0610(10) 0.0497(10) 0.0586(10) -0.0140(8) 0.0002(7) -0.0041(8)
C5 0.0520(10) 0.0879(15) 0.0707(12) -0.0296(10) 0.0083(8) 0.0019(10)
C6 0.0381(9) 0.1099(17) 0.0779(13) -0.0065(10) 0.0111(8) -0.0042(11)
C7 0.0390(8) 0.0722(11) 0.0689(11) 0.0091(8) 0.0010(7) -0.0021(9)
C8 0.0380(8) 0.0511(9) 0.0397(7) 0.0026(6) -0.0020(5) -0.0029(6)
C9 0.0559(9) 0.0483(9) 0.0507(9) 0.0056(7) 0.0016(7) 0.0081(7)
N1 0.0378(7) 0.0516(8) 0.0440(7) 0.0063(5) 0.0127(5) 0.0044(5)
O1 0.0534(7) 0.0436(7) 0.0602(7) -0.0045(5) 0.0062(5) 0.0034(5)

loop_
_atom_type_symbol
_atom_type_description
_atom_type_scat_dispersion_real
_atom_type_scat_dispersion_imag
_atom_type_scat_source
C C 0.0033 0.0016 'International Tables Vol C Tables 4.2.6.8 and 6.1.1.4'
H H 0.0000 0.0000 'International Tables Vol C Tables 4.2.6.8 and 6.1.1.4'
N N 0.0061 0.0033 'International Tables Vol C Tables 4.2.6.8 and 6.1.1.4'
O O 0.0106 0.0060 'International Tables Vol C Tables 4.2.6.8 and 6.1.1.4'

loop_
_geom_angle_atom_site_label_1
_geom_angle_atom_site_label_2
_geom_angle_atom_site_label_3
_geom_angle_site_symmetry_1
_geom_angle_site_symmetry_3
_geom_angle
_geom_angle_publ_flag
N1 C1 C1 . 3_565 110.67(14) no
N1 C1 H1A . . 109.5 no
C1 C1 H1A 3_565 . 109.5 no
N1 C1 H1B . . 109.5 no
C1 C1 H1B 3_565 . 109.5 no
H1A C1 H1B . . 108.1 no
N1 C2 C3 . . 111.89(11) no
N1 C2 H2A . . 109.2 no
C3 C2 H2A . . 109.2 no
N1 C2 H2B . . 109.2 no
C3 C2 H2B . . 109.2 no
H2A C2 H2B . . 107.9 no
C4 C3 C8 . . 118.75(14) no
C4 C3 C2 . . 119.95(14) no
C8 C3 C2 . . 121.30(13) no
C5 C4 C3 . . 121.36(17) no
C5 C4 H4 . . 119.3 no
C3 C4 H4 . . 119.3 no
C6 C5 C4 . . 119.63(16) no
C6 C5 H5 . . 120.2 no
C4 C5 H5 . . 120.2 no
C5 C6 C7 . . 119.82(16) no
C5 C6 H6 . . 120.1 no
C7 C6 H6 . . 120.1 no
C6 C7 C8 . . 122.00(17) no
C6 C7 H7 . . 119.0 no
C8 C7 H7 . . 119.0 no
C7 C8 C3 . . 118.43(14) no
C7 C8 C9 . . 120.49(14) no
C3 C8 C9 . . 121.06(13) no
O1 C9 C8 . . 112.00(12) no
O1 C9 H9A . . 109.2 no
C8 C9 H9A . . 109.2 no
O1 C9 H9B . . 109.2 no
C8 C9 H9B . . 109.2 no
H9A C9 H9B . . 107.9 no
C1 N1 C2 . . 112.63(12) no
C1 N1 H1C . . 105.5(11) no
C2 N1 H1C . . 108.5(11) no
C9 O1 H1E . . 103.6(13) no

loop_
_geom_bond_atom_site_label_1
_geom_bond_atom_site_label_2
_geom_bond_site_symmetry_2
_geom_bond_distance
_geom_bond_publ_flag
C1 N1 . 1.4603(18) no
C1 C1 3_565 1.506(3) no
C1 H1A . 0.9700 no
C1 H1B . 0.9700 no
C2 N1 . 1.4781(19) no
C2 C3 . 1.510(2) no
C2 H2A . 0.9700 no
C2 H2B . 0.9700 no
C3 C4 . 1.391(2) no
C3 C8 . 1.406(2) no
C4 C5 . 1.385(3) no
C4 H4 . 0.9300 no
C5 C6 . 1.368(3) no
C5 H5 . 0.9300 no
C6 C7 . 1.373(3) no
C6 H6 . 0.9300 no
C7 C8 . 1.388(2) no
C7 H7 . 0.9300 no
C8 C9 . 1.504(2) no
C9 O1 . 1.4332(19) no
C9 H9A . 0.9700 no
C9 H9B . 0.9700 no
N1 H1C . 0.883(17) no
O1 H1E . 0.92(2) no

loop_
_geom_hbond_atom_site_label_D
_geom_hbond_atom_site_label_H
_geom_hbond_atom_site_label_A
_geom_hbond_site_symmetry_A
_geom_hbond_distance_DH
_geom_hbond_distance_HA
_geom_hbond_distance_DA
_geom_hbond_angle_DHA
_geom_hbond_publ_flag
O1 H1E N1 . 0.92(2) 1.86(2) 2.7461(16) 161.0(18) no
N1 H1C O1 2 0.883(17) 2.366(17) 3.2042(15) 158.6(14) no

loop_
_geom_torsion_atom_site_label_1
_geom_torsion_atom_site_label_2
_geom_torsion_atom_site_label_3
_geom_torsion_atom_site_label_4
_geom_torsion_site_symmetry_1
_geom_torsion
_geom_torsion_publ_flag
N1 C2 C3 C4 . 113.77(15) no
N1 C2 C3 C8 . -66.27(17) no
C8 C3 C4 C5 . -1.0(2) no
C2 C3 C4 C5 . 178.94(14) no
C3 C4 C5 C6 . -0.1(3) no
C4 C5 C6 C7 . 1.0(3) no
C5 C6 C7 C8 . -0.8(3) no
C6 C7 C8 C3 . -0.3(2) no
C6 C7 C8 C9 . 177.69(16) no
C4 C3 C8 C7 . 1.2(2) no
C2 C3 C8 C7 . -178.75(13) no
C4 C3 C8 C9 . -176.80(14) no
C2 C3 C8 C9 . 3.2(2) no
C7 C8 C9 O1 . -104.33(16) no
C3 C8 C9 O1 . 73.64(18) no
C1 C1 N1 C2 3_565 175.49(13) no
C3 C2 N1 C1 . -72.65(15) no
